data_7061067
loop_
_publ_author_name
'Shatokhin, Stanislav S.'
'Tuskaev, Vladislav A.'
'Gagieva, Svetlana Ch.'
'Markova, Alina A.'
'Pozdnyakov, Dmitry I.'
'Denisov, Gleb L.'
'Melnikova, Elizaveta K.'
'Bulychev, Boris M.'
'Oganesyan, Eduard T.'

_publ_section_title
;
 Synthesis, cytotoxicity and antioxidant activity of new
 1,3-dimethyl-8-(chromon-3-yl)-xanthine derivatives containing
 2,6-di-tert-butylphenol fragments
;
_journal_issue 2
_journal_name_full 'New Journal of Chemistry'
_journal_page_first 621
_journal_page_last 631
_journal_paper_doi 10.1039/D1NJ03726A
_journal_volume 46
_journal_year 2022
_chemical_formula_moiety 'C30 H32 N4 O5, 0.25(H2 O)'
_chemical_formula_sum 'C30 H32.5 N4 O5.25'
_chemical_formula_weight 533.10
_space_group_crystal_system monoclinic
_space_group_IT_number 14
_space_group_name_Hall '-P 2ybc'
_space_group_name_H-M_alt 'P 1 21/c 1'
_atom_sites_solution_hydrogens mixed
_audit_creation_date 2021-03-13
_audit_creation_method
;
Olex2 1.2
(compiled 2018.05.29 svn.r3508 for OlexSys, GUI svn.r5506)
;
_audit_update_record
;
2021-03-13 deposited with the CCDC.	2021-10-26 downloaded from the CCDC.
;
_cell_angle_alpha 90
_cell_angle_beta 93.420(2)
_cell_angle_gamma 90
_cell_formula_units_Z 4
_cell_length_a 9.7391(8)
_cell_length_b 25.2387(19)
_cell_length_c 11.2459(9)
_cell_measurement_reflns_used 2488
_cell_measurement_temperature 120
_cell_measurement_theta_max 22.64
_cell_measurement_theta_min 2.24
_cell_volume 2759.3(4)
_computing_molecular_graphics 'Olex2 (Dolomanov et al., 2009)'
_computing_publication_material 'Olex2 (Dolomanov et al., 2009)'
_computing_structure_refinement 'XL (Sheldrick, 2008)'
_diffrn_ambient_temperature 120
_diffrn_measured_fraction_theta_full 1.000
_diffrn_measured_fraction_theta_max 0.993
_diffrn_measurement_device_type 'Bruker APEX-II CCD'
_diffrn_measurement_method '\f and \w scans'
_diffrn_radiation_monochromator graphite
_diffrn_radiation_type MoK\a
_diffrn_radiation_wavelength 0.71073
_diffrn_reflns_av_R_equivalents 0.0967
_diffrn_reflns_av_unetI/netI 0.0940
_diffrn_reflns_Laue_measured_fraction_full 1.000
_diffrn_reflns_Laue_measured_fraction_max 0.993
_diffrn_reflns_limit_h_max 13
_diffrn_reflns_limit_h_min -11
_diffrn_reflns_limit_k_max 36
_diffrn_reflns_limit_k_min -36
_diffrn_reflns_limit_l_max 16
_diffrn_reflns_limit_l_min -16
_diffrn_reflns_number 31316
_diffrn_reflns_point_group_measured_fraction_full 1.000
_diffrn_reflns_point_group_measured_fraction_max 0.993
_diffrn_reflns_theta_full 25.242
_diffrn_reflns_theta_max 30.495
_diffrn_reflns_theta_min 1.985
_diffrn_standards_number 0
_exptl_absorpt_coefficient_mu 0.089
_exptl_absorpt_correction_T_max 0.7461
_exptl_absorpt_correction_T_min 0.6612
_exptl_absorpt_correction_type multi-scan
_exptl_absorpt_process_details
;
SADABS-2008/1 (Bruker,2008) was used for absorption correction.
wR2(int) was 0.0693 before and 0.0612 after correction.
The Ratio of minimum to maximum transmission is 0.8862.
The \l/2 correction factor is 0.0015.
;
_exptl_crystal_colour colourless
_exptl_crystal_colour_primary colourless
_exptl_crystal_density_diffrn 1.283
_exptl_crystal_description prism
_exptl_crystal_F_000 1130
_exptl_crystal_size_max 0.23
_exptl_crystal_size_mid 0.15
_exptl_crystal_size_min 0.12
_refine_diff_density_max 0.301
_refine_diff_density_min -0.368
_refine_diff_density_rms 0.056
_refine_ls_extinction_method none
_refine_ls_goodness_of_fit_ref 1.016
_refine_ls_hydrogen_treatment constr
_refine_ls_matrix_type full
_refine_ls_number_parameters 403
_refine_ls_number_reflns 8343
_refine_ls_number_restraints 60
_refine_ls_restrained_S_all 1.013
_refine_ls_R_factor_all 0.1344
_refine_ls_R_factor_gt 0.0647
_refine_ls_shift/su_max 0.001
_refine_ls_shift/su_mean 0.000
_refine_ls_structure_factor_coef Fsqd
_refine_ls_weighting_details 'w=1/[\s^2^(Fo^2^)+(0.0536P)^2^+0.7361P] where P=(Fo^2^+2Fc^2^)/3'
_refine_ls_weighting_scheme calc
_refine_ls_wR_factor_gt 0.1319
_refine_ls_wR_factor_ref 0.1593
_reflns_Friedel_coverage 0.000
_reflns_number_gt 4584
_reflns_number_total 8343
_reflns_threshold_expression 'I > 2\s(I)'
_cod_data_source_file d1nj03726a2.cif
_cod_data_source_block Shat70
_cod_depositor_comments 'Adding full bibliography for 7061067.cif.'
_cod_original_formula_sum 'C30 H32.50 N4 O5.25'
_cod_database_code 7061067
_shelxl_version_number 2014/6
_shelx_space_group_comment
;
The symmetry employed for this shelxl refinement is uniquely defined
by the following loop, which should always be used as a source of
symmetry information in preference to the above space-group names.
They are only intended as comments.
;
_shelx_estimated_absorpt_t_max 0.989
_shelx_estimated_absorpt_t_min 0.980
_olex2_refinement_description
;
1. Fixed Uiso
 At 1.2 times of:
  All C(H) groups, All O(H) groups, All O(H,H) groups
 At 1.5 times of:
  All C(H,H,H) groups
2. Uiso/Uaniso restraints and constraints
Uanis(O4) \\sim Ueq, Uanis(C15) \\sim Ueq, Uanis(C9) \\sim Ueq, Uanis(C8) \\sim
Ueq, Uanis(C10) \\sim Ueq, Uanis(C16) \\sim Ueq, Uanis(C11) \\sim Ueq,
Uanis(C14) \\sim Ueq, Uanis(C12) \\sim Ueq, Uanis(C13) \\sim Ueq: with sigma of
0.1 and sigma for terminal atoms of 0.2
Uanis(O4') = Uanis(O4)
Uanis(C8') = Uanis(C8)
Uanis(C16') = Uanis(C16)
Uanis(C9') = Uanis(C9)
Uanis(O3') = Uanis(O3)
Uanis(C15) = Uanis(C15')
Uanis(C10') = Uanis(C10)
Uanis(C14) = Uanis(C14')
Uanis(C11') = Uanis(C11)
Uanis(C13) = Uanis(C13')
Uanis(C12) = Uanis(C12')
3. Others
 Sof(C12')=Sof(H12')=Sof(C13')=Sof(H13')=Sof(C10')=Sof(C15')=Sof(C14')=
 Sof(H14')=Sof(C11')=Sof(H11')=Sof(C16')=Sof(C8')=Sof(O4')=Sof(O3')=Sof(C9')=
 Sof(H9')=1-FVAR(1)
 Sof(O4)=Sof(C15)=Sof(C9)=Sof(H9)=Sof(C8)=Sof(C10)=Sof(C16)=Sof(C11)=Sof(H11)=
 Sof(C14)=Sof(H14)=Sof(C12)=Sof(H12)=Sof(C13)=Sof(H13)=Sof(O3)=FVAR(1)
 Fixed Sof: O1W(0.25) H1WA(0.25) H1WB(0.25)
4.a Riding coordinates:
 O5(H5), O1W(H1WA,H1WB)
4.b Aromatic/amide H refined with riding coordinates:
 C22(H22), C18(H18), C9(H9), C11(H11), C14(H14), C12(H12), C13(H13),
 C12'(H12'), C13'(H13'), C14'(H14'), C11'(H11'), C9'(H9')
4.c Idealised Me refined as rotating group:
 C29(H29A,H29B,H29C), C30(H30A,H30B,H30C), C25(H25A,H25B,H25C), C7(H7A,H7B,
 H7C), C28(H28A,H28B,H28C), C26(H26A,H26B,H26C), C6(H6A,H6B,H6C), C24(H24A,H24B,
 H24C)
;
_olex2_submission_special_instructions 'No special instructions were received'

loop_
_space_group_symop_operation_xyz
'x, y, z'
'-x, y+1/2, -z+1/2'
'-x, -y, -z'
'x, -y-1/2, z-1/2'

loop_
_atom_site_label
_atom_site_type_symbol
_atom_site_fract_x
_atom_site_fract_y
_atom_site_fract_z
_atom_site_U_iso_or_equiv
_atom_site_adp_type
_atom_site_occupancy
_atom_site_site_symmetry_order
_atom_site_calc_flag
_atom_site_refinement_flags_posn
_atom_site_refinement_flags_adp
_atom_site_refinement_flags_occupancy
_atom_site_disorder_assembly
_atom_site_disorder_group
O5 O 0.25732(15) 0.20715(5) 0.28475(13) 0.0259(3) Uani 1 1 d . . . . .
H5 H 0.2162 0.1886 0.2313 0.031 Uiso 1 1 d R . . . .
O2 O 0.12666(17) 0.37518(5) 0.63879(14) 0.0331(4) Uani 1 1 d . . . . .
O1 O 0.06446(17) 0.54827(6) 0.74714(14) 0.0311(4) Uani 1 1 d . . . . .
N3 N 0.15903(18) 0.53408(6) 0.56988(16) 0.0239(4) Uani 1 1 d . . . . .
N1 N 0.23423(18) 0.42046(6) 0.40529(15) 0.0226(4) Uani 1 1 d . . . . .
N2 N 0.25014(19) 0.50879(6) 0.38102(16) 0.0260(4) Uani 1 1 d . . . . .
O4 O 0.5529(3) 0.44874(11) 0.29451(19) 0.0413(7) Uani 0.899(2) 1 d . U P A 1
N4 N 0.09506(19) 0.46230(6) 0.69033(15) 0.0242(4) Uani 1 1 d . . . . .
C21 C 0.3589(2) 0.28165(7) 0.37895(17) 0.0197(4) Uani 1 1 d . . . . .
C20 C 0.2474(2) 0.26021(7) 0.30910(17) 0.0201(4) Uani 1 1 d . . . . .
C17 C 0.2378(2) 0.36482(7) 0.37447(17) 0.0204(4) Uani 1 1 d . . . . .
C22 C 0.3503(2) 0.33498(7) 0.41135(18) 0.0213(4) Uani 1 1 d . . . . .
H22 H 0.4230 0.3507 0.4593 0.026 Uiso 1 1 calc R . . . .
C2 C 0.1992(2) 0.49742(7) 0.48795(18) 0.0213(4) Uani 1 1 d . . . . .
C19 C 0.1326(2) 0.29081(7) 0.26818(18) 0.0209(4) Uani 1 1 d . . . . .
C18 C 0.1310(2) 0.34386(7) 0.30371(18) 0.0226(4) Uani 1 1 d . . . . .
H18 H 0.0554 0.3657 0.2787 0.027 Uiso 1 1 calc R . . . .
C3 C 0.1044(2) 0.51712(8) 0.6730(2) 0.0241(5) Uani 1 1 d . . . . .
C4 C 0.1372(2) 0.42221(8) 0.61239(18) 0.0234(4) Uani 1 1 d . . . . .
C5 C 0.1872(2) 0.44400(7) 0.50739(18) 0.0216(4) Uani 1 1 d . . . . .
C27 C 0.4857(2) 0.24852(7) 0.42119(19) 0.0224(4) Uani 1 1 d . . . . .
C1 C 0.2699(2) 0.46070(7) 0.33374(19) 0.0246(5) Uani 1 1 d . . . . .
C29 C 0.4424(2) 0.20635(8) 0.51142(19) 0.0272(5) Uani 1 1 d . . . . .
H29A H 0.4048 0.2240 0.5800 0.041 Uiso 1 1 calc GR . . . .
H29B H 0.5228 0.1852 0.5383 0.041 Uiso 1 1 calc GR . . . .
H29C H 0.3723 0.1831 0.4731 0.041 Uiso 1 1 calc GR . . . .
C23 C 0.0131(2) 0.26868(8) 0.1863(2) 0.0263(5) Uani 1 1 d . . . . .
C30 C 0.5530(2) 0.22249(8) 0.3160(2) 0.0286(5) Uani 1 1 d . . . . .
H30A H 0.4879 0.1978 0.2759 0.043 Uiso 1 1 calc GR . . . .
H30B H 0.6355 0.2032 0.3453 0.043 Uiso 1 1 calc GR . . . .
H30C H 0.5785 0.2499 0.2596 0.043 Uiso 1 1 calc GR . . . .
C15 C 0.5145(4) 0.43573(10) 0.0857(3) 0.0247(7) Uani 0.899(2) 1 d . U P A 1
C25 C 0.0666(2) 0.24999(8) 0.06735(19) 0.0286(5) Uani 1 1 d . . . . .
H25A H 0.1009 0.2805 0.0241 0.043 Uiso 1 1 calc GR . . . .
H25B H -0.0084 0.2331 0.0193 0.043 Uiso 1 1 calc GR . . . .
H25C H 0.1414 0.2245 0.0829 0.043 Uiso 1 1 calc GR . . . .
C9 C 0.2371(3) 0.44599(12) 0.1179(3) 0.0287(7) Uani 0.899(2) 1 d . U P A 1
H9 H 0.1413 0.4489 0.1283 0.034 Uiso 0.899(2) 1 calc R . P A 1
C8 C 0.3230(3) 0.45066(10) 0.2154(2) 0.0231(6) Uani 0.899(2) 1 d . U P A 1
C10 C 0.4150(3) 0.43295(9) -0.0085(3) 0.0252(6) Uani 0.899(2) 1 d . U P A 1
C7 C 0.0294(3) 0.44498(9) 0.7981(2) 0.0320(5) Uani 1 1 d . . . . .
H7A H 0.0593 0.4679 0.8650 0.048 Uiso 1 1 calc GR . . . .
H7B H 0.0560 0.4083 0.8166 0.048 Uiso 1 1 calc GR . . . .
H7C H -0.0708 0.4472 0.7846 0.048 Uiso 1 1 calc GR . . . .
C28 C 0.5969(2) 0.28364(8) 0.4846(2) 0.0309(5) Uani 1 1 d . . . . .
H28A H 0.6235 0.3117 0.4304 0.046 Uiso 1 1 calc GR . . . .
H28B H 0.6775 0.2620 0.5081 0.046 Uiso 1 1 calc GR . . . .
H28C H 0.5603 0.2995 0.5556 0.046 Uiso 1 1 calc GR . . . .
C16 C 0.4718(3) 0.44549(9) 0.2072(3) 0.0270(6) Uani 0.899(2) 1 d . U P A 1
C26 C -0.0626(2) 0.22349(9) 0.2479(2) 0.0339(5) Uani 1 1 d . . . . .
H26A H 0.0037 0.1961 0.2743 0.051 Uiso 1 1 calc GR . . . .
H26B H -0.1322 0.2081 0.1916 0.051 Uiso 1 1 calc GR . . . .
H26C H -0.1073 0.2376 0.3170 0.051 Uiso 1 1 calc GR . . . .
C6 C 0.1801(2) 0.59093(8) 0.5518(2) 0.0308(5) Uani 1 1 d . . . . .
H6A H 0.2311 0.5964 0.4802 0.046 Uiso 1 1 calc GR . . . .
H6B H 0.2326 0.6057 0.6210 0.046 Uiso 1 1 calc GR . . . .
H6C H 0.0907 0.6087 0.5419 0.046 Uiso 1 1 calc GR . . . .
C11 C 0.4513(4) 0.42503(10) -0.1259(3) 0.0337(7) Uani 0.899(2) 1 d . U P A 1
H11 H 0.3829 0.4235 -0.1897 0.040 Uiso 0.899(2) 1 calc R . P A 1
C24 C -0.0949(3) 0.31177(10) 0.1548(2) 0.0429(7) Uani 1 1 d . . . . .
H24A H -0.1338 0.3246 0.2278 0.064 Uiso 1 1 calc GR . . . .
H24B H -0.1684 0.2968 0.1017 0.064 Uiso 1 1 calc GR . . . .
H24C H -0.0513 0.3413 0.1148 0.064 Uiso 1 1 calc GR . . . .
C14 C 0.6521(4) 0.42904(10) 0.0622(3) 0.0328(6) Uani 0.899(2) 1 d . U P A 1
H14 H 0.7213 0.4302 0.1255 0.039 Uiso 0.899(2) 1 calc R . P A 1
C12 C 0.5893(5) 0.41944(12) -0.1468(3) 0.0362(10) Uani 0.899(2) 1 d . U P A 1
H12 H 0.6165 0.4147 -0.2258 0.043 Uiso 0.899(2) 1 calc R . P A 1
C13 C 0.6876(4) 0.42080(12) -0.0527(4) 0.0383(8) Uani 0.899(2) 1 d . U P A 1
H13 H 0.7816 0.4159 -0.0679 0.046 Uiso 0.899(2) 1 calc R . P A 1
O1W O 0.5067(7) 0.5632(3) 0.4469(6) 0.0372(16) Uani 0.25 1 d . . P . .
H1WA H 0.4842 0.5580 0.5204 0.045 Uiso 0.25 1 d R . P . .
H1WB H 0.4434 0.5444 0.4039 0.045 Uiso 0.25 1 d R . P . .
C12' C 0.643(5) 0.4203(15) -0.119(5) 0.0362(10) Uani 0.101(2) 1 d . . P A 2
H12' H 0.7115 0.4117 -0.1720 0.043 Uiso 0.101(2) 1 calc R . P A 2
C13' C 0.500(5) 0.4213(13) -0.159(4) 0.0383(8) Uani 0.101(2) 1 d . . P A 2
H13' H 0.4764 0.4171 -0.2421 0.046 Uiso 0.101(2) 1 calc R . P A 2
C10' C 0.570(5) 0.4393(11) 0.071(3) 0.0252(6) Uani 0.101(2) 1 d . . P A 2
C15' C 0.450(4) 0.4369(10) 0.037(3) 0.0247(7) Uani 0.101(2) 1 d . . P A 2
C14' C 0.398(3) 0.4280(10) -0.086(4) 0.0328(6) Uani 0.101(2) 1 d . . P A 2
H14' H 0.3028 0.4271 -0.1103 0.039 Uiso 0.101(2) 1 calc R . P A 2
C11' C 0.677(4) 0.4318(11) -0.004(4) 0.0337(7) Uani 0.101(2) 1 d . . P A 2
H11' H 0.7701 0.4347 0.0251 0.040 Uiso 0.101(2) 1 calc R . P A 2
C16' C 0.319(3) 0.4454(8) 0.125(2) 0.0270(6) Uani 0.101(2) 1 d . . P A 2
C8' C 0.373(3) 0.4551(10) 0.243(3) 0.0231(6) Uani 0.101(2) 1 d . . P A 2
O3 O 0.27616(19) 0.43754(7) 0.00708(15) 0.0320(4) Uani 0.899(2) 1 d . . P A 1
O4' O 0.193(3) 0.4451(12) 0.096(2) 0.0413(7) Uani 0.101(2) 1 d . . P A 2
O3' O 0.6131(17) 0.4486(6) 0.1911(14) 0.0320(4) Uani 0.101(2) 1 d . . P A 2
C9' C 0.517(4) 0.4554(14) 0.262(4) 0.0287(7) Uani 0.101(2) 1 d . . P A 2
H9' H 0.5480 0.4618 0.3427 0.034 Uiso 0.101(2) 1 calc R . P A 2

loop_
_atom_site_aniso_label
_atom_site_aniso_U_11
_atom_site_aniso_U_22
_atom_site_aniso_U_33
_atom_site_aniso_U_23
_atom_site_aniso_U_13
_atom_site_aniso_U_12
O5 0.0305(9) 0.0125(6) 0.0345(9) -0.0069(6) -0.0004(7) 0.0002(6)
O2 0.0485(11) 0.0188(7) 0.0324(9) 0.0033(6) 0.0048(8) 0.0054(7)
O1 0.0343(10) 0.0268(8) 0.0322(9) -0.0102(6) 0.0016(7) 0.0075(7)
N3 0.0276(11) 0.0130(8) 0.0312(10) -0.0042(7) 0.0016(8) 0.0029(7)
N1 0.0302(11) 0.0129(7) 0.0246(9) -0.0013(6) 0.0003(8) 0.0036(7)
N2 0.0320(11) 0.0156(8) 0.0306(10) 0.0002(7) 0.0033(8) 0.0027(7)
O4 0.0367(16) 0.0556(14) 0.0306(14) -0.0044(10) -0.0057(9) -0.0001(11)
N4 0.0283(11) 0.0190(8) 0.0254(9) -0.0014(7) 0.0021(8) 0.0050(7)
C21 0.0216(11) 0.0150(9) 0.0228(10) 0.0017(7) 0.0047(8) 0.0029(7)
C20 0.0246(12) 0.0144(9) 0.0220(10) -0.0018(7) 0.0060(9) 0.0005(7)
C17 0.0271(12) 0.0124(8) 0.0218(10) -0.0007(7) 0.0023(9) 0.0022(8)
C22 0.0280(12) 0.0144(9) 0.0214(10) -0.0002(7) 0.0019(9) -0.0011(8)
C2 0.0212(12) 0.0152(9) 0.0269(11) -0.0043(7) -0.0025(9) 0.0023(7)
C19 0.0219(12) 0.0193(9) 0.0219(10) -0.0037(7) 0.0038(8) 0.0017(8)
C18 0.0270(12) 0.0164(9) 0.0245(11) -0.0017(7) 0.0031(9) 0.0066(8)
C3 0.0214(12) 0.0209(10) 0.0294(12) -0.0037(8) -0.0044(9) 0.0052(8)
C4 0.0268(12) 0.0196(10) 0.0233(11) -0.0018(8) -0.0020(9) 0.0060(8)
C5 0.0277(12) 0.0134(9) 0.0235(10) -0.0019(7) -0.0009(9) 0.0043(8)
C27 0.0229(12) 0.0180(9) 0.0265(11) 0.0015(8) 0.0021(9) 0.0025(8)
C1 0.0311(13) 0.0168(9) 0.0261(11) 0.0003(8) 0.0028(9) 0.0034(8)
C29 0.0319(13) 0.0198(10) 0.0298(12) 0.0029(8) 0.0011(10) 0.0043(9)
C23 0.0247(13) 0.0244(10) 0.0295(12) -0.0085(8) -0.0009(10) 0.0024(8)
C30 0.0233(13) 0.0265(11) 0.0366(13) 0.0030(9) 0.0054(10) 0.0054(9)
C15 0.032(2) 0.0149(11) 0.0271(15) 0.0019(9) 0.0015(14) -0.0006(12)
C25 0.0333(14) 0.0259(11) 0.0263(11) -0.0029(8) -0.0002(10) -0.0005(9)
C9 0.029(2) 0.0264(12) 0.0305(18) -0.0023(11) 0.0033(14) 0.0042(14)
C8 0.0299(19) 0.0145(10) 0.0246(15) 0.0000(9) 0.0002(11) 0.0013(11)
C10 0.0291(17) 0.0160(11) 0.0302(17) 0.0025(10) -0.0013(12) 0.0003(9)
C7 0.0340(14) 0.0326(12) 0.0298(12) 0.0008(9) 0.0055(10) 0.0064(10)
C28 0.0266(13) 0.0231(11) 0.0420(14) 0.0026(9) -0.0058(10) 0.0030(9)
C16 0.0317(16) 0.0189(11) 0.0298(14) 0.0019(9) -0.0023(12) 0.0001(10)
C26 0.0271(14) 0.0389(13) 0.0362(13) -0.0110(10) 0.0055(11) -0.0050(10)
C6 0.0370(15) 0.0161(10) 0.0394(13) -0.0047(9) 0.0018(11) 0.0027(9)
C11 0.049(3) 0.0238(13) 0.0282(19) 0.0023(12) 0.0005(13) -0.0016(14)
C24 0.0347(16) 0.0406(14) 0.0512(16) -0.0171(12) -0.0145(13) 0.0099(11)
C14 0.034(2) 0.0261(13) 0.0386(19) 0.0013(11) 0.0044(14) -0.0019(12)
C12 0.055(3) 0.0214(12) 0.034(2) 0.0008(12) 0.0167(18) -0.0022(18)
C13 0.045(2) 0.0278(15) 0.044(2) 0.0003(14) 0.0151(17) -0.0048(12)
O1W 0.031(4) 0.046(4) 0.034(4) -0.003(3) -0.002(3) -0.014(3)
C12' 0.055(3) 0.0214(12) 0.034(2) 0.0008(12) 0.0167(18) -0.0022(18)
C13' 0.045(2) 0.0278(15) 0.044(2) 0.0003(14) 0.0151(17) -0.0048(12)
C10' 0.0291(17) 0.0160(11) 0.0302(17) 0.0025(10) -0.0013(12) 0.0003(9)
C15' 0.032(2) 0.0149(11) 0.0271(15) 0.0019(9) 0.0015(14) -0.0006(12)
C14' 0.034(2) 0.0261(13) 0.0386(19) 0.0013(11) 0.0044(14) -0.0019(12)
C11' 0.049(3) 0.0238(13) 0.0282(19) 0.0023(12) 0.0005(13) -0.0016(14)
C16' 0.0317(16) 0.0189(11) 0.0298(14) 0.0019(9) -0.0023(12) 0.0001(10)
C8' 0.0299(19) 0.0145(10) 0.0246(15) 0.0000(9) 0.0002(11) 0.0013(11)
O3 0.0353(12) 0.0347(10) 0.0255(10) -0.0030(7) -0.0023(8) 0.0039(8)
O4' 0.0367(16) 0.0556(14) 0.0306(14) -0.0044(10) -0.0057(9) -0.0001(11)
O3' 0.0353(12) 0.0347(10) 0.0255(10) -0.0030(7) -0.0023(8) 0.0039(8)
C9' 0.029(2) 0.0264(12) 0.0305(18) -0.0023(11) 0.0033(14) 0.0042(14)

loop_
_atom_type_symbol
_atom_type_description
_atom_type_scat_dispersion_real
_atom_type_scat_dispersion_imag
_atom_type_scat_source
C C 0.0033 0.0016 'International Tables Vol C Tables 4.2.6.8 and 6.1.1.4'
H H 0.0000 0.0000 'International Tables Vol C Tables 4.2.6.8 and 6.1.1.4'
N N 0.0061 0.0033 'International Tables Vol C Tables 4.2.6.8 and 6.1.1.4'
O O 0.0106 0.0060 'International Tables Vol C Tables 4.2.6.8 and 6.1.1.4'

loop_
_geom_angle_atom_site_label_1
_geom_angle_atom_site_label_2
_geom_angle_atom_site_label_3
_geom_angle
_geom_angle_site_symmetry_1
_geom_angle_site_symmetry_3
_geom_angle_publ_flag
C2 N3 C6 121.10(18) . . ?
C3 N3 C2 119.68(16) . . ?
C3 N3 C6 119.15(17) . . ?
C5 N1 C17 128.63(16) . . ?
C1 N1 C17 125.09(17) . . ?
C1 N1 C5 106.17(15) . . ?
C1 N2 C2 103.19(16) . . ?
C3 N4 C4 126.61(18) . . ?
C3 N4 C7 116.32(17) . . ?
C4 N4 C7 117.02(17) . . ?
C20 C21 C27 122.65(16) . . ?
C22 C21 C20 117.29(18) . . ?
C22 C21 C27 120.05(18) . . ?
O5 C20 C21 115.12(17) . . ?
O5 C20 C19 122.19(18) . . ?
C21 C20 C19 122.68(17) . . ?
C22 C17 N1 119.32(18) . . ?
C22 C17 C18 121.70(17) . . ?
C18 C17 N1 118.89(17) . . ?
C17 C22 C21 120.53(19) . . ?
N2 C2 N3 125.67(17) . . ?
N2 C2 C5 112.81(17) . . ?
C5 C2 N3 121.50(19) . . ?
C20 C19 C23 123.35(17) . . ?
C18 C19 C20 116.90(18) . . ?
C18 C19 C23 119.74(18) . . ?
C17 C18 C19 120.84(18) . . ?
O1 C3 N3 121.96(19) . . ?
O1 C3 N4 120.8(2) . . ?
N3 C3 N4 117.19(17) . . ?
O2 C4 N4 120.63(19) . . ?
O2 C4 C5 127.91(19) . . ?
C5 C4 N4 111.46(17) . . ?
N1 C5 C4 131.91(17) . . ?
C2 C5 N1 104.60(17) . . ?
C2 C5 C4 123.49(18) . . ?
C21 C27 C29 109.31(17) . . ?
C30 C27 C21 111.45(17) . . ?
C30 C27 C29 110.91(16) . . ?
C30 C27 C28 106.42(18) . . ?
C28 C27 C21 110.98(16) . . ?
C28 C27 C29 107.68(17) . . ?
N1 C1 C8 121.50(18) . . ?
N1 C1 C8' 123.2(10) . . ?
N2 C1 N1 113.22(18) . . ?
N2 C1 C8 125.28(19) . . ?
N2 C1 C8' 118.5(10) . . ?
C19 C23 C26 111.26(18) . . ?
C25 C23 C19 110.31(18) . . ?
C25 C23 C26 111.04(17) . . ?
C25 C23 C24 106.16(19) . . ?
C24 C23 C19 111.23(17) . . ?
C24 C23 C26 106.7(2) . . ?
C10 C15 C16 119.4(3) . . ?
C14 C15 C10 118.9(3) . . ?
C14 C15 C16 121.7(3) . . ?
O3 C9 C8 125.1(3) . . ?
C9 C8 C1 121.0(3) . . ?
C9 C8 C16 120.7(3) . . ?
C16 C8 C1 118.2(2) . . ?
C15 C10 C11 121.4(3) . . ?
O3 C10 C15 122.8(3) . . ?
O3 C10 C11 115.9(4) . . ?
O4 C16 C15 123.4(3) . . ?
O4 C16 C8 122.5(3) . . ?
C8 C16 C15 114.2(3) . . ?
C12 C11 C10 118.4(3) . . ?
C13 C14 C15 119.7(3) . . ?
C11 C12 C13 120.1(3) . . ?
C14 C13 C12 121.5(3) . . ?
C11' C12' C13' 119(4) . . ?
C14' C13' C12' 123(4) . . ?
C15' C10' C11' 123(3) . . ?
C15' C10' O3' 123(4) . . ?
C11' C10' O3' 114(4) . . ?
C10' C15' C14' 126(3) . . ?
C10' C15' C16' 124(4) . . ?
C14' C15' C16' 110(3) . . ?
C13' C14' C15' 112(4) . . ?
C12' C11' C10' 118(4) . . ?
C8' C16' C15' 109(3) . . ?
O4' C16' C15' 128(3) . . ?
O4' C16' C8' 124(3) . . ?
C16' C8' C1 115(2) . . ?
C9' C8' C1 127(3) . . ?
C9' C8' C16' 117(3) . . ?
C9 O3 C10 117.8(2) . . ?
C9' O3' C10' 116(3) . . ?
O3' C9' C8' 132(4) . . ?

loop_
_geom_bond_atom_site_label_1
_geom_bond_atom_site_label_2
_geom_bond_distance
_geom_bond_site_symmetry_2
_geom_bond_publ_flag
O5 C20 1.371(2) . ?
O2 C4 1.229(2) . ?
O1 C3 1.226(2) . ?
N3 C2 1.379(2) . ?
N3 C3 1.373(3) . ?
N3 C6 1.466(3) . ?
N1 C17 1.447(2) . ?
N1 C5 1.394(3) . ?
N1 C1 1.354(3) . ?
N2 C2 1.359(3) . ?
N2 C1 1.344(2) . ?
O4 C16 1.226(3) . ?
N4 C3 1.401(3) . ?
N4 C4 1.415(3) . ?
N4 C7 1.470(3) . ?
C21 C20 1.410(3) . ?
C21 C22 1.398(3) . ?
C21 C27 1.543(3) . ?
C20 C19 1.413(3) . ?
C17 C22 1.373(3) . ?
C17 C18 1.377(3) . ?
C2 C5 1.372(3) . ?
C19 C18 1.398(3) . ?
C19 C23 1.544(3) . ?
C4 C5 1.415(3) . ?
C27 C29 1.546(3) . ?
C27 C30 1.533(3) . ?
C27 C28 1.541(3) . ?
C1 C8 1.478(3) . ?
C1 C8' 1.48(3) . ?
C23 C25 1.539(3) . ?
C23 C26 1.544(3) . ?
C23 C24 1.540(3) . ?
C15 C10 1.394(4) . ?
C15 C16 1.473(4) . ?
C15 C14 1.392(4) . ?
C9 C8 1.344(4) . ?
C9 O3 1.342(4) . ?
C8 C16 1.463(4) . ?
C10 C11 1.401(4) . ?
C10 O3 1.379(3) . ?
C11 C12 1.385(5) . ?
C14 C13 1.373(4) . ?
C12 C13 1.385(5) . ?
C12' C13' 1.44(6) . ?
C12' C11' 1.35(5) . ?
C13' C14' 1.34(4) . ?
C10' C15' 1.22(5) . ?
C10' C11' 1.39(5) . ?
C10' O3' 1.41(4) . ?
C15' C14' 1.45(4) . ?
C15' C16' 1.68(4) . ?
C16' C8' 1.42(3) . ?
C16' O4' 1.25(3) . ?
C8' C9' 1.40(5) . ?
O3' C9' 1.28(4) . ?
